data_2001083
loop_
_publ_author_name
'Tinant, B.'
'Declercq, J.-P.'
'Henderson, P.'

_publ_section_title
;<i>N</i>-{2-[(1-Cyanocyclohexyl)(<i>tert</i>-butyldimethylsilyloxy)amino]propionyl}-2,5-bis(methoxymethyl)pyrrolidine
 and <i>N</i>-(2-anilinopropionyl)-2,5-bis(methoxymethyl)pyrrolidine
;
_journal_issue 2
_journal_name_full 'Acta Crystallographica Section C'
_journal_page_first 404
_journal_page_last 406
_journal_paper_doi 10.1107/S0108270191009460
_journal_volume 48
_journal_year 1992
_chemical_formula_sum 'C24 H45 N3 O4 Si'
_chemical_formula_weight 467.73
_symmetry_cell_setting monoclinic
_symmetry_space_group_name_Hall '-P 2ybc'
_symmetry_space_group_name_H-M 'P 1 21/c 1'
_cell_angle_alpha 90
_cell_angle_beta 108.61(3)
_cell_angle_gamma 90
_cell_formula_units_Z 4
_cell_length_a 12.947(3)
_cell_length_b 13.814(4)
_cell_length_c 16.186(5)
_cell_volume 2743.5(14)
_diffrn_radiation_type Cu
_diffrn_radiation_wavelength 1.5418
_exptl_absorpt_coefficient_mu 0.990
_exptl_crystal_density_diffrn 1.13
_exptl_crystal_F_000 1024
_cod_data_source_file ha0075.cif
_cod_data_source_block ha0075a
_cod_original_cell_volume 2744.0(10)
_cod_original_formula_sum 'C24 H45 N3 O4 Si1'
_cod_database_code 2001083

loop_
_atom_site_label
_atom_site_fract_x
_atom_site_fract_y
_atom_site_fract_z
N1 .75580(10) .25110(10) .54680(10)
C2 .6491(2) .2887(2) .55130(10)
C3 .6436(2) .4003(2) .54560(10)
O4 .63050(10) .44750(10) .60600(10)
N5 .65200(10) .44390(10) .47370(10)
C6 .6412(2) .3992(2) .38850(10)
C7 .6883(2) .4770(2) .3441(2)
C8 .6518(2) .5712(2) .3754(2)
C9 .6582(2) .5507(2) .4697(2)
O10 .73970(10) .14650(10) .53790(10)
Si11 .72100(10) .08950(10) .44350(10)
C12 .5834(3) .1087(2) .3641(2)
C13 .8203(3) .1266(3) .3886(2)
C14 .7379(2) -.0397(2) .4817(2)
C15 .8518(3) -.0592(3) .5393(3)
C16 .7102(4) -.1072(2) .4025(2)
C17 .6605(4) -.0622(3) .5313(3)
C18 .8549(2) .2612(2) .62450(10)
C19 .8714(2) .3661(2) .6562(2)
C20 .9807(2) .3824(2) .7279(2)
C21 1.0759(2) .3515(3) .6977(2)
C22 1.0624(2) .2463(3) .6689(2)
C23 .9535(2) .2291(2) .5973(2)
C24 .8503(2) .1973(2) .6976(2)
N25 .8535(2) .1493(2) .7546(2)
C26 .6128(2) .2524(2) .6264(2)
C27 .5226(2) .3820(2) .3337(2)
O28 .46910(10) .31910(10) .37600(10)
C29 .3627(2) .2963(2) .3215(2)
C30 .7619(2) .5905(2) .5347(2)
O31 .8537(2) .56250(10) .51150(10)
C32 .9511(3) .6032(3) .5686(2)
H2 .5908(2) .2574(2) .49410(10)
H6 .6804(2) .3293(2) .39570(10)
H7A .6556(2) .4708(2) .2741(2)
H7B .7761(2) .4723(2) .3642(2)
H8A .7057(2) .6298(2) .3725(2)
H8B .5695(2) .5891(2) .3364(2)
H9 .5936(2) .5858(2) .4873(2)
H12A .5766(3) .0700(2) .3046(2)
H12B .5708(3) .1851(2) .3501(2)
H12C .5227(3) .0824(2) .3913(2)
H13A .8040(3) .0873(3) .3281(2)
H13B .9020(3) .1106(3) .4303(2)
H13C .8129(3) .2034(3) .3753(2)
H15A .9081(3) -.0430(3) .5042(3)
H15B .8594(3) -.1345(3) .5582(3)
H15C .8702(3) -.0143(3) .5968(3)
H16A .7644(4) -.0928(2) .3652(2)
H16B .6270(4) -.0948(2) .3621(2)
H16C .7195(4) -.1815(2) .4243(2)
H17A .5780(4) -.0483(3) .4903(3)
H17B .6793(4) -.0173(3) .5888(3)
H17C .6686(4) -.1375(3) .5503(3)
H19A .8685(2) .4122(2) .6016(2)
H19B .8063(2) .3856(2) .6813(2)
H20A .9820(2) .3404(2) .7845(2)
H20B .9889(2) .4583(2) .7447(2)
H21A 1.1512(2) .3597(3) .7508(2)
H21B 1.0780(2) .3964(3) .6437(2)
H22A 1.1280(2) .2268(3) .6444(2)
H22B 1.0658(2) .2015(3) .7244(2)
H23A .9531(2) .2692(2) .5399(2)
H23B .9458(2) .1527(2) .5823(2)
H26A .6172(2) .1744(2) .6292(2)
H26B .5298(2) .2751(2) .6166(2)
H26C .6654(2) .2822(2) .6869(2)
H27A .5204(2) .3503(2) .2721(2)
H27B .4803(2) .4506(2) .3221(2)
H29A .3243(2) .2483(2) .3556(2)
H29B .3669(2) .2613(2) .2630(2)
H29C .3155(2) .3621(2) .3043(2)
H30A .7700(2) .5626(2) .5988(2)
H30B .7574(2) .6686(2) .5355(2)
H32A 1.0194(3) .5804(3) .5487(2)
H32B .9628(3) .5789(3) .6344(2)
H32C .9453(3) .6812(3) .5661(2)

loop_
_geom_bond_atom_site_label_1
_geom_bond_atom_site_label_2
_geom_bond_distance
C2 N1 1.500(3)
O10 N1 1.460(2)
C18 N1 1.488(2)
C3 C2 1.546(3)
C26 C2 1.521(3)
O4 C3 1.229(2)
N5 C3 1.346(3)
C6 N5 1.475(3)
C9 N5 1.480(3)
C7 C6 1.523(3)
C27 C6 1.528(3)
C8 C7 1.525(4)
C9 C8 1.528(3)
C30 C9 1.520(3)
Si11 O10 1.6670(10)
C12 Si11 1.853(3)
C13 Si11 1.853(3)
C14 Si11 1.878(3)
C15 C14 1.497(4)
C16 C14 1.533(4)
C17 C14 1.502(4)
C19 C18 1.530(3)
C23 C18 1.542(3)
C24 C18 1.494(3)
C20 C19 1.532(3)
C21 C20 1.525(4)
C22 C21 1.519(5)
C23 C22 1.532(4)
N25 C24 1.126(3)
C29 O28 1.414(3)
O31 C30 1.410(3)
C32 O31 1.421(3)
